data_7118393
loop_
_publ_author_name
'Ward, Jonathan S.'
'Nobuyasu, Roberto S.'
'Batsanov, Andrei S.'
'Data, Przemyslaw'
'Monkman, Andrew P.'
'Dias, Fernando B.'
'Bryce, Martin R.'

_publ_section_title
;
 The interplay of thermally activated delayed fluorescence (TADF) and room
 temperature organic phosphorescence in sterically-constrained
 donor-acceptor charge-transfer molecules.
;
_journal_issue 12
_journal_name_full 'Chemical communications (Cambridge, England)'
_journal_page_first 2612
_journal_page_last 2615
_journal_paper_doi 10.1039/c5cc09645f
_journal_volume 52
_journal_year 2016
_chemical_formula_moiety 'C25 H17 N O2 S2'
_chemical_formula_sum 'C25 H17 N O2 S2'
_chemical_formula_weight 427.51
_space_group_crystal_system monoclinic
_space_group_IT_number 14
_space_group_name_Hall '-P 2ybc'
_space_group_name_H-M_alt 'P 1 21/c 1'
_symmetry_space_group_name_Hall '-P 2ybc'
_symmetry_space_group_name_H-M 'P 1 21/c 1'
_atom_sites_solution_hydrogens geom
_atom_sites_solution_primary direct
_audit_creation_date 2015-03-13
_audit_creation_method
;
Olex2 1.2-beta
(compiled 2015.01.26 svn.r3150 for OlexSys, GUI svn.r4998)
;
_audit_update_record
;
2015-11-17 deposited with the CCDC.
2016-01-04 downloaded from the CCDC.
;
_cell_angle_alpha 90
_cell_angle_beta 110.1966(12)
_cell_angle_gamma 90
_cell_formula_units_Z 4
_cell_length_a 11.3452(4)
_cell_length_b 17.9768(6)
_cell_length_c 10.1595(4)
_cell_measurement_reflns_used 9950
_cell_measurement_temperature 120
_cell_measurement_theta_max 29.41
_cell_measurement_theta_min 2.27
_cell_volume 1944.63(12)
_computing_cell_refinement 'SAINT v8.34A (Bruker, 2013)'
_computing_data_collection 'APEX2 v.2013.4_1 (Bruker, 2013)'
_computing_data_reduction 'SAINT v8.34A (Bruker, 2013)'
_computing_molecular_graphics 'Olex2 (Dolomanov et al., 2009)'
_computing_publication_material 'Olex2 (Dolomanov et al., 2009)'
_computing_structure_refinement 'SHELXL 2014/7 multi-CPU version (Sheldrick, 2008)'
_computing_structure_solution 'SHELXS 2013/1 (Sheldrick, 2008)'
_diffrn_ambient_temperature 120
_diffrn_detector_type 'Bruker PHOTON 100 CMOS'
_diffrn_measured_fraction_theta_full 1.000
_diffrn_measured_fraction_theta_max 1.000
_diffrn_measurement_device '3-circle area detector diffractometer'
_diffrn_measurement_device_type 'Bruker D8 Venture'
_diffrn_measurement_method '\f and \w scans'
_diffrn_radiation_monochromator 'focusing mirrors'
_diffrn_radiation_probe x-ray
_diffrn_radiation_type MoK\a
_diffrn_radiation_wavelength 0.71073
_diffrn_reflns_av_R_equivalents 0.0452
_diffrn_reflns_av_unetI/netI 0.0279
_diffrn_reflns_laue_measured_fraction_full 1.000
_diffrn_reflns_laue_measured_fraction_max 1.000
_diffrn_reflns_limit_h_max 14
_diffrn_reflns_limit_h_min -14
_diffrn_reflns_limit_k_max 23
_diffrn_reflns_limit_k_min -23
_diffrn_reflns_limit_l_max 13
_diffrn_reflns_limit_l_min -13
_diffrn_reflns_number 37517
_diffrn_reflns_point_group_measured_fraction_full 1.000
_diffrn_reflns_point_group_measured_fraction_max 1.000
_diffrn_reflns_theta_full 27.999
_diffrn_reflns_theta_max 27.999
_diffrn_reflns_theta_min 2.223
_diffrn_source 'ImuS microsource'
_diffrn_standards_number 0
_exptl_absorpt_coefficient_mu 0.298
_exptl_absorpt_correction_T_max 1.0000
_exptl_absorpt_correction_T_min 0.9495
_exptl_absorpt_correction_type multi-scan
_exptl_absorpt_process_details
;
SADABS-2014/4 (Bruker,2014/4) was used for absorption correction.
wR2(int) was 0.0824 before and 0.0529 after correction.
The Ratio of minimum to maximum transmission is 0.9495.
The \l/2 correction factor is 0.00150.
;
_exptl_crystal_colour colourless
_exptl_crystal_colour_primary colourless
_exptl_crystal_density_diffrn 1.460
_exptl_crystal_description lathe
_exptl_crystal_F_000 888
_exptl_crystal_recrystallization_method 'Re-crystallisation from solvent: DCM, hexane'
_exptl_crystal_size_max 0.268
_exptl_crystal_size_mid 0.116
_exptl_crystal_size_min 0.063
_refine_diff_density_max 0.586
_refine_diff_density_min -0.351
_refine_diff_density_rms 0.063
_refine_ls_extinction_method none
_refine_ls_goodness_of_fit_ref 1.040
_refine_ls_hydrogen_treatment constr
_refine_ls_matrix_type full
_refine_ls_number_parameters 273
_refine_ls_number_reflns 4689
_refine_ls_number_restraints 0
_refine_ls_restrained_S_all 1.040
_refine_ls_R_factor_all 0.0560
_refine_ls_R_factor_gt 0.0427
_refine_ls_shift/su_max 0.001
_refine_ls_shift/su_mean 0.000
_refine_ls_structure_factor_coef Fsqd
_refine_ls_weighting_details 'w=1/[\s^2^(Fo^2^)+(0.0470P)^2^+1.9580P] where P=(Fo^2^+2Fc^2^)/3'
_refine_ls_weighting_scheme calc
_refine_ls_wR_factor_gt 0.1005
_refine_ls_wR_factor_ref 0.1071
_reflns_Friedel_coverage 0.000
_reflns_number_gt 3914
_reflns_number_total 4689
_reflns_threshold_expression 'I > 2\s(I)'
_cod_data_source_file c5cc09645f2.cif
_cod_data_source_block 7
_cod_depositor_comments
;
The following automatic conversions were performed:

'_diffrn_radiation_probe' value 'X-ray' changed to 'x-ray' according
to
/usr/data/users/saulius/crontab/automatic-downloads/rss-feeds/RSC/lib/dictionaries/cif_core.dic
dictionary named 'cif_core.dic' version 2.4.2 from 2011-04-26.

Automatic conversion script
Id: cif_fix_values 4268 2015-11-12 08:31:59Z antanas 

 Adding full bibliography for 7118393--7118396.cif.
;
_cod_database_code 7118393
_shelx_space_group_comment
;
The symmetry employed for this shelxl refinement is uniquely defined
by the following loop, which should always be used as a source of
symmetry information in preference to the above space-group names.
They are only intended as comments.
;
_computing.bruker_data_scaling 'SADABS V2012/1 (Bruker AXS Inc.)'

_olex2_refinement_description
;
1. Fixed Uiso
 At 1.2 times of:
  All C(H) groups
2. Others
 Uiso(H25A)=Uiso(H25B)=Uiso(H25C)=FVAR(1)
3.a Aromatic/amide H refined with riding coordinates:
 C2(H2), C3(H3), C4(H4), C5(H5), C8(H8), C10(H10), C11(H11), C14(H14),
 C15(H15), C16(H16), C17(H17), C22(H22), C23(H23), C24(H24)
3.b Idealised Me refined as rotating group:
 C25(H25A,H25B,H25C)
;
_shelx_shelxl_version_number 2014/7
_olex2_submission_special_instructions 'No special instructions were received'

loop_
_space_group_symop_operation_xyz
'x, y, z'
'-x, y+1/2, -z+1/2'
'-x, -y, -z'
'x, -y-1/2, z-1/2'

loop_
_atom_site_label
_atom_site_type_symbol
_atom_site_fract_x
_atom_site_fract_y
_atom_site_fract_z
_atom_site_U_iso_or_equiv
_atom_site_adp_type
_atom_site_occupancy
_atom_site_site_symmetry_order
_atom_site_calc_flag
_atom_site_refinement_flags_posn
S1 S 0.32313(4) 0.11650(2) -0.03464(5) 0.01636(12) Uani 1 1 d .
S2 S 0.97045(5) 0.20320(3) 0.43120(5) 0.02316(13) Uani 1 1 d .
O1 O 0.21407(13) 0.08249(8) -0.01821(16) 0.0251(3) Uani 1 1 d .
O2 O 0.36916(15) 0.08378(8) -0.13677(15) 0.0275(3) Uani 1 1 d .
N N 0.73416(14) 0.18755(8) 0.49378(16) 0.0152(3) Uani 1 1 d .
C1 C 0.30190(17) 0.21348(10) -0.06135(19) 0.0154(4) Uani 1 1 d .
C2 C 0.22689(18) 0.24829(11) -0.1822(2) 0.0186(4) Uani 1 1 d .
H2 H 0.1776 0.2206 -0.2617 0.022 Uiso 1 1 calc R
C3 C 0.22631(18) 0.32591(11) -0.1828(2) 0.0202(4) Uani 1 1 d .
H3 H 0.1772 0.3519 -0.2648 0.024 Uiso 1 1 calc R
C4 C 0.29709(18) 0.36544(11) -0.0641(2) 0.0211(4) Uani 1 1 d .
H4 H 0.2944 0.4183 -0.0658 0.025 Uiso 1 1 calc R
C5 C 0.37182(17) 0.32922(10) 0.0571(2) 0.0173(4) Uani 1 1 d .
H5 H 0.4187 0.3568 0.1380 0.021 Uiso 1 1 calc R
C6 C 0.37666(16) 0.25206(10) 0.05788(19) 0.0143(3) Uani 1 1 d .
C7 C 0.45886(16) 0.20229(9) 0.16726(18) 0.0128(3) Uani 1 1 d .
C8 C 0.55288(16) 0.22259(10) 0.29076(18) 0.0139(3) Uani 1 1 d .
H8 H 0.5625 0.2731 0.3199 0.017 Uiso 1 1 calc R
C9 C 0.63397(16) 0.16793(10) 0.37271(18) 0.0138(3) Uani 1 1 d .
C10 C 0.61475(17) 0.09292(10) 0.33020(19) 0.0163(4) Uani 1 1 d .
H10 H 0.6685 0.0557 0.3861 0.020 Uiso 1 1 calc R
C11 C 0.51904(17) 0.07256(10) 0.20857(19) 0.0161(4) Uani 1 1 d .
H11 H 0.5061 0.0219 0.1809 0.019 Uiso 1 1 calc R
C12 C 0.44271(16) 0.12763(10) 0.12822(18) 0.0141(3) Uani 1 1 d .
C13 C 0.78208(17) 0.26233(10) 0.50760(18) 0.0152(4) Uani 1 1 d .
C14 C 0.72217(18) 0.31995(11) 0.55151(19) 0.0176(4) Uani 1 1 d .
H14 H 0.6510 0.3098 0.5775 0.021 Uiso 1 1 calc R
C15 C 0.76662(19) 0.39200(11) 0.5572(2) 0.0201(4) Uani 1 1 d .
H15 H 0.7246 0.4315 0.5848 0.024 Uiso 1 1 calc R
C16 C 0.87250(19) 0.40647(11) 0.5227(2) 0.0220(4) Uani 1 1 d .
H16 H 0.9016 0.4562 0.5248 0.026 Uiso 1 1 calc R
C17 C 0.93615(18) 0.34936(11) 0.4852(2) 0.0204(4) Uani 1 1 d .
H17 H 1.0103 0.3594 0.4649 0.024 Uiso 1 1 calc R
C18 C 0.89042(17) 0.27692(11) 0.47733(19) 0.0178(4) Uani 1 1 d .
C19 C 0.94195(18) 0.13392(10) 0.5392(2) 0.0192(4) Uani 1 1 d .
C20 C 0.82731(17) 0.13238(10) 0.56187(19) 0.0170(4) Uani 1 1 d .
C21 C 0.80373(18) 0.07912(10) 0.6497(2) 0.0188(4) Uani 1 1 d .
C22 C 0.8966(2) 0.02555(11) 0.7089(2) 0.0228(4) Uani 1 1 d .
H22 H 0.8820 -0.0121 0.7671 0.027 Uiso 1 1 calc R
C23 C 1.0089(2) 0.02644(11) 0.6842(2) 0.0247(4) Uani 1 1 d .
H23 H 1.0698 -0.0110 0.7243 0.030 Uiso 1 1 calc R
C24 C 1.03380(19) 0.08116(12) 0.6020(2) 0.0237(4) Uani 1 1 d .
H24 H 1.1126 0.0827 0.5885 0.028 Uiso 1 1 calc R
C25 C 0.6829(2) 0.07893(12) 0.6786(2) 0.0245(4) Uani 1 1 d .
H25A H 0.6678 0.1286 0.7095 0.046(5) Uiso 1 1 calc GR
H25B H 0.6881 0.0426 0.7523 0.046(5) Uiso 1 1 calc GR
H25C H 0.6137 0.0655 0.5929 0.046(5) Uiso 1 1 calc GR

loop_
_atom_site_aniso_label
_atom_site_aniso_U_11
_atom_site_aniso_U_22
_atom_site_aniso_U_33
_atom_site_aniso_U_23
_atom_site_aniso_U_13
_atom_site_aniso_U_12
S1 0.0159(2) 0.0135(2) 0.0155(2) -0.00352(16) 0.00008(17) 0.00199(16)
S2 0.0216(2) 0.0262(3) 0.0251(3) 0.0014(2) 0.0124(2) 0.0042(2)
O1 0.0184(7) 0.0177(7) 0.0324(8) -0.0014(6) 0.0003(6) -0.0038(5)
O2 0.0364(9) 0.0252(8) 0.0181(7) -0.0052(6) 0.0056(6) 0.0116(6)
N 0.0130(7) 0.0127(7) 0.0159(7) -0.0006(6) 0.0001(6) -0.0002(6)
C1 0.0134(8) 0.0136(8) 0.0186(9) -0.0008(7) 0.0048(7) 0.0016(7)
C2 0.0163(9) 0.0219(9) 0.0158(9) -0.0015(7) 0.0030(7) 0.0021(7)
C3 0.0185(9) 0.0228(10) 0.0177(9) 0.0059(7) 0.0041(7) 0.0049(8)
C4 0.0203(9) 0.0145(9) 0.0281(11) 0.0038(8) 0.0078(8) 0.0023(7)
C5 0.0157(9) 0.0144(9) 0.0203(9) -0.0017(7) 0.0045(7) -0.0008(7)
C6 0.0124(8) 0.0159(9) 0.0153(8) -0.0002(7) 0.0056(7) 0.0010(7)
C7 0.0114(8) 0.0131(8) 0.0141(8) -0.0008(6) 0.0046(7) 0.0010(6)
C8 0.0132(8) 0.0120(8) 0.0166(8) -0.0013(7) 0.0052(7) -0.0010(6)
C9 0.0117(8) 0.0162(8) 0.0132(8) -0.0003(7) 0.0040(7) -0.0003(7)
C10 0.0161(9) 0.0138(8) 0.0170(9) 0.0015(7) 0.0030(7) 0.0022(7)
C11 0.0169(9) 0.0122(8) 0.0185(9) -0.0017(7) 0.0053(7) 0.0000(7)
C12 0.0121(8) 0.0154(8) 0.0137(8) -0.0033(6) 0.0031(7) -0.0008(6)
C13 0.0140(8) 0.0164(9) 0.0124(8) 0.0001(7) 0.0012(7) -0.0019(7)
C14 0.0165(9) 0.0204(9) 0.0157(9) -0.0015(7) 0.0052(7) -0.0009(7)
C15 0.0227(10) 0.0185(9) 0.0170(9) -0.0033(7) 0.0043(8) -0.0002(7)
C16 0.0238(10) 0.0196(9) 0.0196(10) 0.0002(8) 0.0035(8) -0.0061(8)
C17 0.0151(9) 0.0261(10) 0.0172(9) 0.0029(8) 0.0020(7) -0.0035(7)
C18 0.0158(9) 0.0210(9) 0.0147(9) -0.0001(7) 0.0031(7) 0.0016(7)
C19 0.0185(9) 0.0170(9) 0.0176(9) -0.0039(7) 0.0006(7) 0.0009(7)
C20 0.0159(9) 0.0150(8) 0.0150(9) -0.0031(7) -0.0012(7) 0.0006(7)
C21 0.0202(9) 0.0172(9) 0.0145(9) -0.0026(7) 0.0000(7) -0.0016(7)
C22 0.0285(11) 0.0154(9) 0.0165(9) -0.0020(7) -0.0022(8) 0.0000(8)
C23 0.0264(11) 0.0206(10) 0.0189(10) -0.0040(8) -0.0029(8) 0.0064(8)
C24 0.0181(9) 0.0258(10) 0.0239(10) -0.0067(8) 0.0028(8) 0.0042(8)
C25 0.0255(10) 0.0241(10) 0.0227(10) 0.0022(8) 0.0067(8) -0.0009(8)

loop_
_atom_type_symbol
_atom_type_description
_atom_type_scat_dispersion_real
_atom_type_scat_dispersion_imag
_atom_type_scat_source
C C 0.0033 0.0016 'International Tables Vol C Tables 4.2.6.8 and 6.1.1.4'
H H 0.0000 0.0000 'International Tables Vol C Tables 4.2.6.8 and 6.1.1.4'
N N 0.0061 0.0033 'International Tables Vol C Tables 4.2.6.8 and 6.1.1.4'
O O 0.0106 0.0060 'International Tables Vol C Tables 4.2.6.8 and 6.1.1.4'
S S 0.1246 0.1234 'International Tables Vol C Tables 4.2.6.8 and 6.1.1.4'

loop_
_exptl_crystal_face_index_h
_exptl_crystal_face_index_k
_exptl_crystal_face_index_l
_exptl_crystal_face_perp_dist
1.00 0.00 0.00 0.0500
-1.00 0.00 0.00 0.0580
0.00 1.00 0.00 0.0310
0.00 -1.00 0.00 0.0250
1.00 0.00 -1.00 0.0840
-2.00 0.00 1.00 0.0470
0.00 1.00 2.00 0.1180

loop_
_geom_angle_atom_site_label_1
_geom_angle_atom_site_label_2
_geom_angle_atom_site_label_3
_geom_angle
O1 S1 C1 111.06(8)
O1 S1 C12 110.80(9)
O2 S1 O1 116.76(9)
O2 S1 C1 110.89(9)
O2 S1 C12 111.86(9)
C12 S1 C1 93.00(9)
C18 S2 C19 98.28(9)
C9 N C13 119.04(14)
C9 N C20 119.12(15)
C13 N C20 114.00(14)
C2 C1 S1 126.42(15)
C2 C1 C6 123.29(17)
C6 C1 S1 110.25(13)
C1 C2 C3 117.28(18)
C4 C3 C2 120.45(18)
C3 C4 C5 121.38(18)
C6 C5 C4 118.88(18)
C1 C6 C7 112.76(16)
C5 C6 C1 118.65(17)
C5 C6 C7 128.45(17)
C8 C7 C6 127.53(16)
C8 C7 C12 119.72(16)
C12 C7 C6 112.44(15)
C7 C8 C9 119.59(16)
N C9 C8 120.70(16)
N C9 C10 120.15(16)
C8 C9 C10 119.13(16)
C11 C10 C9 121.15(17)
C12 C11 C10 118.49(16)
C7 C12 S1 111.21(13)
C11 C12 S1 126.83(14)
C11 C12 C7 121.87(16)
C14 C13 N 121.06(16)
C18 C13 N 119.18(17)
C18 C13 C14 119.76(17)
C15 C14 C13 119.87(18)
C14 C15 C16 119.98(18)
C17 C16 C15 120.71(18)
C16 C17 C18 119.35(18)
C13 C18 S2 119.58(15)
C13 C18 C17 120.22(18)
C17 C18 S2 120.20(15)
C20 C19 S2 119.86(14)
C24 C19 S2 119.87(16)
C24 C19 C20 120.26(19)
C19 C20 N 118.53(17)
C21 C20 N 120.56(17)
C21 C20 C19 120.90(17)
C20 C21 C22 117.65(18)
C20 C21 C25 121.14(17)
C22 C21 C25 121.21(18)
C23 C22 C21 121.24(19)
C24 C23 C22 120.78(19)
C23 C24 C19 119.08(19)

loop_
_geom_bond_atom_site_label_1
_geom_bond_atom_site_label_2
_geom_bond_distance
S1 O1 1.4405(15)
S1 O2 1.4386(15)
S1 C1 1.7680(18)
S1 C12 1.7516(18)
S2 C18 1.7590(19)
S2 C19 1.762(2)
N C9 1.401(2)
N C13 1.439(2)
N C20 1.440(2)
C1 C2 1.379(3)
C1 C6 1.399(2)
C2 C3 1.395(3)
C3 C4 1.391(3)
C4 C5 1.393(3)
C5 C6 1.388(2)
C6 C7 1.480(2)
C7 C8 1.386(2)
C7 C12 1.394(2)
C8 C9 1.406(2)
C9 C10 1.410(2)
C10 C11 1.383(3)
C11 C12 1.381(3)
C13 C14 1.394(3)
C13 C18 1.391(3)
C14 C15 1.384(3)
C15 C16 1.388(3)
C16 C17 1.382(3)
C17 C18 1.394(3)
C19 C20 1.397(3)
C19 C24 1.390(3)
C20 C21 1.396(3)
C21 C22 1.400(3)
C21 C25 1.497(3)
C22 C23 1.382(3)
C23 C24 1.381(3)
